data_7052339
loop_
_publ_author_name
'Nans Roques'
'Philippe Gerbier'
'Yoshio Teki'
'Sylvie Choua'
'Petra Lesniakov\`a'
'Jean-Pascal Sutter'
'Philippe Guionneau'
'Christian Gu\'erin'

_publ_section_title
;
 Towards a better understanding of photo-excited spin alignment
 processes using silole diradicals
;
_journal_issue 9
_journal_name_full 'New Journal of Chemistry'
_journal_page_first 1319
_journal_paper_doi 10.1039/b606593g
_journal_volume 30
_journal_year 2006
_chemical_formula_sum 'C44 H48 N4 O2 Si'
_chemical_formula_weight 692.95
_chemical_name_systematic
;
?
;
_space_group_IT_number 2
_symmetry_cell_setting triclinic
_symmetry_space_group_name_Hall '-P 1'
_symmetry_space_group_name_H-M 'P -1'
_atom_sites_solution_hydrogens geom
_atom_sites_solution_primary direct
_atom_sites_solution_secondary difmap
_audit_creation_method SHELXL-97
_cell_angle_alpha 81.1010(10)
_cell_angle_beta 89.0170(10)
_cell_angle_gamma 65.707(2)
_cell_formula_units_Z 2
_cell_length_a 10.9846(3)
_cell_length_b 11.4743(4)
_cell_length_c 17.4918(8)
_cell_measurement_reflns_used 6168
_cell_measurement_temperature 293(2)
_cell_measurement_theta_max 26.8
_cell_measurement_theta_min 1.0
_cell_volume 1982.62(13)
_computing_cell_refinement 'DENZO-SMN (Otwinowski & Minor, 1997)'
_computing_data_collection 'KappaCCD Server Software (Nonius, 1997)'
_computing_data_reduction DENZO-SMN
_computing_molecular_graphics 'Mercury (CCDC)'
_computing_publication_material 'shelxl-97 (Sheldrick, 1997)'
_computing_structure_refinement 'SHELXL-97 (Sheldrick, 1997)'
_computing_structure_solution 'SHELXS-97 (Sheldrick, 1990)'
_diffrn_ambient_temperature 293(2)
_diffrn_measured_fraction_theta_full 0.977
_diffrn_measured_fraction_theta_max 0.977
_diffrn_measurement_device_type 'Nonius KappaCCD'
_diffrn_measurement_method '\f scans, and \w scans with \k offsets'
_diffrn_radiation_monochromator graphite
_diffrn_radiation_source 'fine-focus sealed tube'
_diffrn_radiation_type MoK\a
_diffrn_radiation_wavelength 0.71073
_diffrn_reflns_av_R_equivalents 0.0322
_diffrn_reflns_av_sigmaI/netI 0.0870
_diffrn_reflns_limit_h_max 13
_diffrn_reflns_limit_h_min -12
_diffrn_reflns_limit_k_max 14
_diffrn_reflns_limit_k_min -14
_diffrn_reflns_limit_l_max 21
_diffrn_reflns_limit_l_min -20
_diffrn_reflns_number 12809
_diffrn_reflns_theta_full 26.58
_diffrn_reflns_theta_max 26.58
_diffrn_reflns_theta_min 2.57
_exptl_absorpt_coefficient_mu 0.100
_exptl_absorpt_correction_type none
_exptl_crystal_colour red
_exptl_crystal_density_diffrn 1.161
_exptl_crystal_density_method 'not measured'
_exptl_crystal_description spearhead
_exptl_crystal_F_000 740
_exptl_crystal_size_max 0.15
_exptl_crystal_size_mid 0.08
_exptl_crystal_size_min 0.08
_refine_diff_density_max 0.466
_refine_diff_density_min -0.418
_refine_diff_density_rms 0.042
_refine_ls_extinction_coef 0.0056(15)
_refine_ls_extinction_expression Fc^*^=kFc[1+0.001xFc^2^\l^3^/sin(2\q)]^-1/4^
_refine_ls_extinction_method SHELXL
_refine_ls_goodness_of_fit_ref 0.986
_refine_ls_hydrogen_treatment mixed
_refine_ls_matrix_type full
_refine_ls_number_parameters 605
_refine_ls_number_reflns 8110
_refine_ls_number_restraints 0
_refine_ls_restrained_S_all 0.986
_refine_ls_R_factor_all 0.1490
_refine_ls_R_factor_gt 0.0691
_refine_ls_shift/su_max 0.010
_refine_ls_shift/su_mean 0.000
_refine_ls_structure_factor_coef Fsqd
_refine_ls_weighting_details 'calc w=1/[\s^2^(Fo^2^)+(0.0564P)^2^+1.1981P] where P=(Fo^2^+2Fc^2^)/3'
_refine_ls_weighting_scheme calc
_refine_ls_wR_factor_gt 0.1477
_refine_ls_wR_factor_ref 0.1823
_reflns_number_gt 4117
_reflns_number_total 8110
_reflns_threshold_expression >2sigma(I)
_cod_data_source_file b606593g.txt
_cod_data_source_block nr376
_cod_depositor_comments
;
The following automatic conversions were performed:
'_symmetry_cell_setting' value 'Triclinic' changed to 'triclinic'
according to '/home/saulius/struct/CIF-dictionaries/cif_core.dic'
dictionary named 'cif_core.dic' version 2.4.1 from 2010-06-29.

Automatic conversion script
Id: cif_fix_enum 1527 2010-12-29 10:47:43Z saulius 
;
_cod_original_sg_symbol_H-M P-1
_cod_database_code 7052339

loop_
_symmetry_equiv_pos_as_xyz
'x, y, z'
'-x, -y, -z'

loop_
_atom_site_label
_atom_site_type_symbol
_atom_site_fract_x
_atom_site_fract_y
_atom_site_fract_z
_atom_site_U_iso_or_equiv
_atom_site_adp_type
_atom_site_occupancy
_atom_site_symmetry_multiplicity
_atom_site_calc_flag
_atom_site_refinement_flags
_atom_site_disorder_assembly
_atom_site_disorder_group
Si1 Si 0.69626(9) 0.64208(9) 0.48256(5) 0.0580(3) Uani 1 1 d . . .
N4 N 0.1840(3) 0.8393(3) 0.80736(15) 0.0659(7) Uani 1 1 d . . .
C1 C 1.0183(3) 0.4971(3) 0.23170(17) 0.0540(8) Uani 1 1 d . . .
C27 C 0.3826(3) 0.9245(3) 0.56322(18) 0.0606(8) Uani 1 1 d . . .
C29 C 0.2987(3) 0.8704(3) 0.68491(16) 0.0528(7) Uani 1 1 d . . .
N3 N 0.1722(3) 1.0346(3) 0.76248(15) 0.0703(8) Uani 1 1 d . . .
C19 C 0.6912(3) 0.6706(3) 0.37422(16) 0.0528(7) Uani 1 1 d . . .
C18 C 0.5160(3) 0.7540(3) 0.48360(17) 0.0558(8) Uani 1 1 d . . .
C16 C 0.5640(3) 0.7500(3) 0.34793(16) 0.0504(7) Uani 1 1 d . . .
C32 C 0.2188(3) 0.9169(3) 0.75110(16) 0.0525(7) Uani 1 1 d . . .
C20 C 0.3283(3) 0.9025(3) 0.38662(16) 0.0527(7) Uani 1 1 d . . .
C26 C 0.4421(3) 0.7958(3) 0.55303(16) 0.0542(8) Uani 1 1 d . . .
C11 C 0.5186(3) 0.7824(3) 0.26465(17) 0.0525(8) Uani 1 1 d . . .
C17 C 0.4664(3) 0.8015(3) 0.40908(16) 0.0512(7) Uani 1 1 d . . .
C28 C 0.3124(3) 0.9610(3) 0.62769(18) 0.0598(8) Uani 1 1 d . . .
C6 C 1.0314(3) 0.5591(4) 0.2906(2) 0.0683(9) Uani 1 1 d . . .
C4 C 0.8035(3) 0.6069(3) 0.32529(16) 0.0528(7) Uani 1 1 d . . .
C12 C 0.5693(4) 0.8517(3) 0.21177(18) 0.0647(9) Uani 1 1 d . . .
O2 O 0.2167(3) 0.7185(3) 0.81315(17) 0.1116(11) Uani 1 1 d . . .
C2 C 0.8989(3) 0.4862(3) 0.2215(2) 0.0646(9) Uani 1 1 d . . .
C21 C 0.3071(4) 1.0179(3) 0.33808(18) 0.0618(9) Uani 1 1 d . . .
C33 C 0.0819(3) 1.0520(4) 0.82768(19) 0.0683(9) Uani 1 1 d . . .
C30 C 0.3600(4) 0.7411(4) 0.6765(2) 0.0741(11) Uani 1 1 d . . .
C5 C 0.9254(3) 0.6117(4) 0.3369(2) 0.0674(9) Uani 1 1 d . . .
C3 C 0.7931(3) 0.5399(3) 0.2677(2) 0.0647(9) Uani 1 1 d . . .
C34 C 0.1105(3) 0.9132(4) 0.86845(18) 0.0649(9) Uani 1 1 d . . .
C25 C 0.2174(3) 0.8872(4) 0.4169(2) 0.0680(9) Uani 1 1 d . . .
C7 C 0.5339(4) 0.8749(5) 0.1336(2) 0.0869(12) Uani 1 1 d . . .
C31 C 0.4319(4) 0.7052(4) 0.61186(19) 0.0745(11) Uani 1 1 d . . .
C22 C 0.1799(4) 1.1147(4) 0.3218(2) 0.0759(11) Uani 1 1 d . . .
C23 C 0.0726(4) 1.0984(5) 0.3531(3) 0.0839(13) Uani 1 1 d . . .
C24 C 0.0891(4) 0.9857(5) 0.4000(2) 0.0824(12) Uani 1 1 d . . .
C10 C 0.4308(4) 0.7377(4) 0.2376(2) 0.0783(11) Uani 1 1 d . . .
C8 C 0.4499(4) 0.8279(6) 0.1078(3) 0.1028(17) Uani 1 1 d . . .
C9 C 0.3985(4) 0.7598(6) 0.1584(3) 0.1017(17) Uani 1 1 d . . .
C35 C 0.7372(6) 0.4691(4) 0.5206(3) 0.0828(12) Uani 1 1 d . . .
C36 C 0.8071(5) 0.6964(5) 0.5318(3) 0.0813(12) Uani 1 1 d . . .
C37 C 0.1043(6) 1.1408(6) 0.8757(3) 0.1045(16) Uani 1 1 d . . .
C40 C -0.0090(6) 0.8807(8) 0.8872(4) 0.1094(18) Uani 1 1 d . . .
C39 C 0.2103(6) 0.8666(7) 0.9380(3) 0.1101(18) Uani 1 1 d . . .
C38 C -0.0614(5) 1.1252(7) 0.7878(4) 0.1135(17) Uani 1 1 d . . .
C41 C 1.1231(3) 0.4462(3) 0.17660(19) 0.0569(8) Uani 1 1 d . . .
N1 N 1.1097(3) 0.3978(4) 0.1202(2) 0.1198(15) Uani 1 1 d . . .
N2 N 1.2458(3) 0.4502(4) 0.1786(2) 0.1011(12) Uani 1 1 d . . .
C43 C 1.3294(4) 0.3791(5) 0.1197(3) 0.1104(17) Uani 1 1 d . . .
O1 O 1.2916(4) 0.4910(6) 0.2298(3) 0.228(3) Uani 1 1 d . . .
C44 C 1.2311(5) 0.3681(7) 0.0727(3) 0.133(2) Uani 1 1 d . . .
C46 C 1.4371(5) 0.4166(5) 0.0976(3) 0.133(2) Uani 1 1 d . . .
H46A H 1.4860 0.4139 0.1433 0.199 Uiso 1 1 calc R . .
H46B H 1.4010 0.5030 0.0689 0.199 Uiso 1 1 calc R . .
H46C H 1.4959 0.3579 0.0661 0.199 Uiso 1 1 calc R . .
C47 C 1.4043(6) 0.2233(6) 0.1659(4) 0.214(4) Uani 1 1 d . . .
H47A H 1.4746 0.2147 0.2011 0.321 Uiso 1 1 calc R . .
H47B H 1.4410 0.1666 0.1285 0.321 Uiso 1 1 calc R . .
H47C H 1.3394 0.2006 0.1942 0.321 Uiso 1 1 calc R . .
C42 C 1.2434(7) 0.2745(9) 0.0285(5) 0.243(5) Uani 1 1 d . . .
H42A H 1.1586 0.2955 0.0029 0.364 Uiso 1 1 calc R . .
H42B H 1.2719 0.1918 0.0614 0.364 Uiso 1 1 calc R . .
H42C H 1.3084 0.2709 -0.0095 0.364 Uiso 1 1 calc R . .
C45 C 1.1966(7) 0.5150(8) 0.0094(4) 0.235(5) Uani 1 1 d . . .
H45A H 1.1871 0.5816 0.0391 0.352 Uiso 1 1 calc R . .
H45B H 1.1152 0.5393 -0.0207 0.352 Uiso 1 1 calc R . .
H45C H 1.2688 0.5037 -0.0245 0.352 Uiso 1 1 calc R . .
H3 H 0.714(3) 0.529(3) 0.2592(17) 0.064(9) Uiso 1 1 d . . .
H27 H 0.390(3) 0.990(3) 0.5217(19) 0.078(10) Uiso 1 1 d . . .
H28 H 0.274(3) 1.048(3) 0.6334(18) 0.068(10) Uiso 1 1 d . . .
H2 H 0.886(3) 0.441(3) 0.185(2) 0.084(12) Uiso 1 1 d . . .
H10 H 0.400(3) 0.688(3) 0.2737(19) 0.071(11) Uiso 1 1 d . . .
H30 H 0.359(3) 0.677(3) 0.713(2) 0.078(11) Uiso 1 1 d . . .
H5 H 0.935(3) 0.660(3) 0.378(2) 0.084(11) Uiso 1 1 d . . .
H21 H 0.378(3) 1.034(3) 0.3196(18) 0.067(10) Uiso 1 1 d . . .
H6 H 1.117(4) 0.562(3) 0.299(2) 0.087(11) Uiso 1 1 d . . .
H25 H 0.236(3) 0.811(4) 0.451(2) 0.083(12) Uiso 1 1 d . . .
H36A H 0.778(4) 0.698(4) 0.578(3) 0.108(16) Uiso 1 1 d . . .
H31 H 0.478(3) 0.615(4) 0.6102(19) 0.080(11) Uiso 1 1 d . . .
H12 H 0.638(4) 0.882(4) 0.230(2) 0.094(12) Uiso 1 1 d . . .
H23 H -0.014(5) 1.162(4) 0.343(2) 0.117(15) Uiso 1 1 d . . .
H35C H 0.676(5) 0.447(4) 0.501(3) 0.114(18) Uiso 1 1 d . . .
H36B H 0.909(5) 0.631(5) 0.527(3) 0.138(17) Uiso 1 1 d . . .
H35B H 0.718(4) 0.461(4) 0.574(3) 0.113(16) Uiso 1 1 d . . .
H24 H 0.011(4) 0.973(4) 0.425(2) 0.101(12) Uiso 1 1 d . . .
H22 H 0.175(4) 1.193(4) 0.291(2) 0.096(13) Uiso 1 1 d . . .
H36C H 0.803(4) 0.783(5) 0.505(3) 0.128(17) Uiso 1 1 d . . .
H35A H 0.827(5) 0.415(5) 0.505(3) 0.126(17) Uiso 1 1 d . . .
H9 H 0.350(4) 0.719(4) 0.148(2) 0.108(15) Uiso 1 1 d . . .
H37A H 0.212(3) 1.064(3) 0.9050(18) 0.067(9) Uiso 1 1 d . . .
H38A H -0.114(5) 1.151(5) 0.836(3) 0.146(19) Uiso 1 1 d . . .
H37B H 0.040(5) 1.156(4) 0.917(3) 0.128(16) Uiso 1 1 d . . .
H39A H 0.223(5) 0.781(5) 0.953(3) 0.14(2) Uiso 1 1 d . . .
H7 H 0.577(4) 0.923(4) 0.094(3) 0.123(15) Uiso 1 1 d . . .
H40C H -0.063(5) 0.923(5) 0.837(3) 0.14(2) Uiso 1 1 d . . .
H8 H 0.428(4) 0.845(4) 0.054(3) 0.126(16) Uiso 1 1 d . . .
H300C H 0.088(5) 1.227(5) 0.841(3) 0.135(19) Uiso 1 1 d . . .
H40A H -0.055(5) 0.930(5) 0.922(3) 0.121(17) Uiso 1 1 d . . .
H39C H 0.159(5) 0.916(5) 0.979(3) 0.135(17) Uiso 1 1 d . . .
H39B H 0.303(6) 0.909(6) 0.920(3) 0.17(2) Uiso 1 1 d . . .
H400B H 0.033(8) 0.785(8) 0.908(4) 0.23(4) Uiso 1 1 d . . .
H38C H -0.058(8) 1.220(9) 0.764(5) 0.27(4) Uiso 1 1 d . . .
H38B H -0.086(6) 1.059(7) 0.761(4) 0.19(3) Uiso 1 1 d . . .

loop_
_atom_site_aniso_label
_atom_site_aniso_U_11
_atom_site_aniso_U_22
_atom_site_aniso_U_33
_atom_site_aniso_U_23
_atom_site_aniso_U_13
_atom_site_aniso_U_12
Si1 0.0603(5) 0.0533(5) 0.0454(5) -0.0119(4) 0.0063(4) -0.0075(4)
N4 0.0791(19) 0.0689(19) 0.0591(17) -0.0254(15) 0.0285(14) -0.0357(16)
C1 0.0476(17) 0.0487(18) 0.0548(19) -0.0094(15) 0.0123(14) -0.0090(14)
C27 0.073(2) 0.056(2) 0.0484(19) -0.0113(16) 0.0226(16) -0.0217(18)
C29 0.0574(18) 0.059(2) 0.0401(16) -0.0140(15) 0.0096(13) -0.0207(16)
N3 0.084(2) 0.072(2) 0.0555(17) -0.0268(15) 0.0288(14) -0.0283(16)
C19 0.0517(18) 0.0528(18) 0.0453(17) -0.0162(14) 0.0103(14) -0.0105(15)
C18 0.0582(18) 0.0544(18) 0.0440(18) -0.0129(15) 0.0139(14) -0.0112(15)
C16 0.0520(17) 0.0519(18) 0.0435(17) -0.0149(14) 0.0125(13) -0.0155(15)
C32 0.0522(17) 0.068(2) 0.0413(17) -0.0188(15) 0.0126(13) -0.0261(16)
C20 0.0513(17) 0.0571(19) 0.0416(17) -0.0181(15) 0.0103(13) -0.0111(15)
C26 0.0564(18) 0.0558(19) 0.0405(17) -0.0133(15) 0.0113(13) -0.0119(15)
C11 0.0452(16) 0.0592(19) 0.0467(17) -0.0213(15) 0.0090(13) -0.0109(15)
C17 0.0510(17) 0.0505(18) 0.0446(18) -0.0144(14) 0.0122(13) -0.0117(14)
C28 0.069(2) 0.052(2) 0.057(2) -0.0211(17) 0.0236(16) -0.0191(17)
C6 0.0465(19) 0.081(2) 0.067(2) -0.0224(19) 0.0057(16) -0.0130(18)
C4 0.0495(17) 0.0510(18) 0.0454(17) -0.0109(14) 0.0083(13) -0.0077(14)
C12 0.069(2) 0.074(2) 0.0448(19) -0.0167(17) 0.0096(16) -0.0218(19)
O2 0.162(3) 0.091(2) 0.103(2) -0.0351(17) 0.071(2) -0.069(2)
C2 0.062(2) 0.065(2) 0.073(2) -0.0324(19) 0.0249(17) -0.0249(18)
C21 0.062(2) 0.059(2) 0.051(2) -0.0112(16) 0.0082(16) -0.0115(19)
C33 0.069(2) 0.082(2) 0.059(2) -0.0329(19) 0.0250(17) -0.0296(19)
C30 0.105(3) 0.059(2) 0.048(2) -0.0084(18) 0.0238(19) -0.025(2)
C5 0.052(2) 0.080(2) 0.059(2) -0.0294(19) 0.0037(16) -0.0103(18)
C3 0.056(2) 0.070(2) 0.075(2) -0.0339(19) 0.0251(17) -0.0258(18)
C34 0.064(2) 0.087(3) 0.0480(19) -0.0246(18) 0.0206(16) -0.0310(19)
C25 0.058(2) 0.076(3) 0.063(2) -0.014(2) 0.0083(17) -0.021(2)
C7 0.082(3) 0.114(3) 0.046(2) -0.015(2) 0.010(2) -0.023(3)
C31 0.103(3) 0.054(2) 0.051(2) -0.0131(18) 0.0238(19) -0.016(2)
C22 0.083(3) 0.063(3) 0.060(2) -0.012(2) -0.005(2) -0.008(2)
C23 0.060(3) 0.093(3) 0.074(3) -0.031(3) -0.008(2) -0.001(2)
C24 0.053(2) 0.111(4) 0.078(3) -0.030(3) 0.008(2) -0.024(2)
C10 0.060(2) 0.108(3) 0.077(3) -0.041(2) 0.0190(19) -0.036(2)
C8 0.066(3) 0.162(5) 0.057(3) -0.041(3) 0.000(2) -0.017(3)
C9 0.058(2) 0.161(5) 0.096(4) -0.075(4) 0.007(2) -0.037(3)
C35 0.090(3) 0.064(3) 0.079(3) -0.011(2) 0.001(3) -0.017(2)
C36 0.090(3) 0.081(3) 0.066(3) -0.017(2) -0.002(2) -0.026(3)
C37 0.140(5) 0.112(4) 0.081(3) -0.051(3) 0.041(3) -0.060(4)
C40 0.102(4) 0.144(5) 0.103(4) -0.036(4) 0.056(4) -0.067(4)
C39 0.121(4) 0.123(5) 0.063(3) -0.027(3) -0.002(3) -0.021(4)
C38 0.077(3) 0.121(5) 0.120(4) -0.033(4) 0.006(3) -0.013(3)
C41 0.0503(18) 0.0534(19) 0.059(2) -0.0108(16) 0.0168(15) -0.0133(15)
N1 0.083(2) 0.201(4) 0.116(3) -0.102(3) 0.060(2) -0.075(3)
N2 0.074(2) 0.134(3) 0.122(3) -0.074(3) 0.046(2) -0.052(2)
C43 0.079(3) 0.139(4) 0.144(4) -0.082(3) 0.069(3) -0.057(3)
O1 0.134(3) 0.395(8) 0.272(6) -0.246(6) 0.116(4) -0.161(5)
C44 0.082(3) 0.228(6) 0.121(4) -0.100(4) 0.067(3) -0.074(4)
C46 0.095(3) 0.156(5) 0.167(5) -0.058(4) 0.066(3) -0.064(3)
C47 0.154(5) 0.128(5) 0.204(7) 0.046(5) 0.081(5) 0.068(4)
C42 0.194(6) 0.413(12) 0.296(9) -0.313(10) 0.192(7) -0.217(8)
C45 0.179(6) 0.260(9) 0.126(5) 0.088(6) 0.060(5) 0.005(6)

loop_
_atom_type_symbol
_atom_type_description
_atom_type_scat_dispersion_real
_atom_type_scat_dispersion_imag
_atom_type_scat_source
C C 0.0033 0.0016 'International Tables Vol C Tables 4.2.6.8 and 6.1.1.4'
H H 0.0000 0.0000 'International Tables Vol C Tables 4.2.6.8 and 6.1.1.4'
N N 0.0061 0.0033 'International Tables Vol C Tables 4.2.6.8 and 6.1.1.4'
O O 0.0106 0.0060 'International Tables Vol C Tables 4.2.6.8 and 6.1.1.4'
Si Si 0.0817 0.0704 'International Tables Vol C Tables 4.2.6.8 and 6.1.1.4'

loop_
_geom_angle_atom_site_label_1
_geom_angle_atom_site_label_2
_geom_angle_atom_site_label_3
_geom_angle
_geom_angle_site_symmetry_1
_geom_angle_site_symmetry_3
_geom_angle_publ_flag
C36 Si1 C35 110.0(2) . . ?
C36 Si1 C18 112.31(19) . . ?
C35 Si1 C18 115.1(2) . . ?
C36 Si1 C19 116.1(2) . . ?
C35 Si1 C19 110.71(19) . . ?
C18 Si1 C19 91.83(13) . . ?
O2 N4 C32 127.4(3) . . ?
O2 N4 C34 121.5(3) . . ?
C32 N4 C34 110.9(3) . . ?
C6 C1 C2 118.6(3) . . ?
C6 C1 C41 123.4(3) . . ?
C2 C1 C41 117.9(3) . . ?
C28 C27 C26 121.5(3) . . ?
C28 C29 C30 118.2(3) . . ?
C28 C29 C32 118.1(3) . . ?
C30 C29 C32 123.7(3) . . ?
C32 N3 C33 109.8(3) . . ?
C16 C19 C4 125.6(3) . . ?
C16 C19 Si1 108.2(2) . . ?
C4 C19 Si1 125.9(2) . . ?
C17 C18 C26 125.0(3) . . ?
C17 C18 Si1 108.6(2) . . ?
C26 C18 Si1 126.1(2) . . ?
C19 C16 C11 123.4(2) . . ?
C19 C16 C17 115.9(3) . . ?
C11 C16 C17 120.6(2) . . ?
N3 C32 N4 112.2(3) . . ?
N3 C32 C29 123.7(3) . . ?
N4 C32 C29 124.1(3) . . ?
C25 C20 C21 117.8(3) . . ?
C25 C20 C17 120.9(3) . . ?
C21 C20 C17 121.2(3) . . ?
C27 C26 C31 117.1(3) . . ?
C27 C26 C18 122.7(3) . . ?
C31 C26 C18 120.2(3) . . ?
C12 C11 C10 118.5(3) . . ?
C12 C11 C16 120.6(3) . . ?
C10 C11 C16 120.8(3) . . ?
C18 C17 C20 124.1(2) . . ?
C18 C17 C16 115.2(3) . . ?
C20 C17 C16 120.6(2) . . ?
C27 C28 C29 121.0(3) . . ?
C1 C6 C5 120.1(3) . . ?
C5 C4 C3 117.3(3) . . ?
C5 C4 C19 119.8(3) . . ?
C3 C4 C19 123.0(3) . . ?
C11 C12 C7 120.8(4) . . ?
C1 C2 C3 120.8(3) . . ?
C22 C21 C20 120.9(4) . . ?
N3 C33 C37 108.7(3) . . ?
N3 C33 C34 105.1(3) . . ?
C37 C33 C34 117.1(4) . . ?
N3 C33 C38 104.3(3) . . ?
C37 C33 C38 107.7(4) . . ?
C34 C33 C38 113.1(4) . . ?
C29 C30 C31 120.2(3) . . ?
C4 C5 C6 122.1(3) . . ?
C2 C3 C4 121.0(3) . . ?
N4 C34 C40 108.4(3) . . ?
N4 C34 C39 105.3(3) . . ?
C40 C34 C39 111.1(5) . . ?
N4 C34 C33 99.5(2) . . ?
C40 C34 C33 117.6(4) . . ?
C39 C34 C33 113.4(4) . . ?
C20 C25 C24 120.8(4) . . ?
C8 C7 C12 119.9(4) . . ?
C30 C31 C26 121.8(3) . . ?
C23 C22 C21 120.3(4) . . ?
C24 C23 C22 120.5(4) . . ?
C23 C24 C25 119.7(4) . . ?
C11 C10 C9 119.8(4) . . ?
C9 C8 C7 120.5(4) . . ?
C8 C9 C10 120.4(4) . . ?
N1 C41 N2 110.7(3) . . ?
N1 C41 C1 124.3(3) . . ?
N2 C41 C1 125.0(3) . . ?
C41 N1 C44 109.7(3) . . ?
O1 N2 C41 126.3(3) . . ?
O1 N2 C43 122.9(3) . . ?
C41 N2 C43 110.1(3) . . ?
C44 C43 C46 130.1(5) . . ?
C44 C43 N2 101.0(3) . . ?
C46 C43 N2 113.5(4) . . ?
C44 C43 C47 99.2(5) . . ?
C46 C43 C47 105.6(5) . . ?
N2 C43 C47 104.1(4) . . ?
C42 C44 C43 129.8(6) . . ?
C42 C44 N1 110.9(4) . . ?
C43 C44 N1 105.6(4) . . ?
C42 C44 C45 108.2(6) . . ?
C43 C44 C45 94.8(5) . . ?
N1 C44 C45 103.9(4) . . ?

loop_
_geom_bond_atom_site_label_1
_geom_bond_atom_site_label_2
_geom_bond_distance
_geom_bond_site_symmetry_2
_geom_bond_publ_flag
Si1 C36 1.855(4) . ?
Si1 C35 1.858(4) . ?
Si1 C18 1.866(3) . ?
Si1 C19 1.870(3) . ?
N4 O2 1.268(3) . ?
N4 C32 1.379(4) . ?
N4 C34 1.483(4) . ?
C1 C6 1.380(5) . ?
C1 C2 1.385(4) . ?
C1 C41 1.475(4) . ?
C27 C28 1.376(4) . ?
C27 C26 1.386(4) . ?
C29 C28 1.381(4) . ?
C29 C30 1.384(4) . ?
C29 C32 1.472(4) . ?
N3 C32 1.280(4) . ?
N3 C33 1.481(4) . ?
C19 C16 1.356(4) . ?
C19 C4 1.485(4) . ?
C18 C17 1.362(4) . ?
C18 C26 1.480(4) . ?
C16 C11 1.488(4) . ?
C16 C17 1.509(4) . ?
C20 C25 1.387(4) . ?
C20 C21 1.390(4) . ?
C20 C17 1.494(4) . ?
C26 C31 1.383(4) . ?
C11 C12 1.385(4) . ?
C11 C10 1.383(5) . ?
C6 C5 1.384(4) . ?
C4 C5 1.382(4) . ?
C4 C3 1.391(4) . ?
C12 C7 1.382(5) . ?
C2 C3 1.384(4) . ?
C21 C22 1.381(5) . ?
C33 C37 1.510(5) . ?
C33 C34 1.545(5) . ?
C33 C38 1.562(6) . ?
C30 C31 1.386(4) . ?
C34 C40 1.523(5) . ?
C34 C39 1.526(6) . ?
C25 C24 1.397(5) . ?
C7 C8 1.359(6) . ?
C22 C23 1.361(6) . ?
C23 C24 1.364(6) . ?
C10 C9 1.394(6) . ?
C8 C9 1.357(7) . ?
C41 N1 1.244(4) . ?
C41 N2 1.369(4) . ?
N1 C44 1.503(5) . ?
N2 O1 1.271(5) . ?
N2 C43 1.477(5) . ?
C43 C44 1.425(6) . ?
C43 C46 1.444(5) . ?
C43 C47 1.701(7) . ?
C44 C42 1.380(7) . ?
C44 C45 1.767(9) . ?
